data_4076827
loop_
_publ_author_name
'R\"uba, Eva'
'Mereiter, Kurt'
'Schmid, Roland'
'Kirchner, Karl'
'Bustelo, Emilio'
'Puerta, M. Carmen'
'Valerga, Pedro'

_publ_section_title
;
 Reactions of RuCp and RuCp* Allyl Carbene Complexes:&#x00A0; Products
 Derived from Activation of Phenyl, Cyclohexyl, and Methyl C&#x2212;H
 Bonds in PPh3, PCy3, and Cp* Ligands
;
_journal_issue 14
_journal_name_full Organometallics
_journal_page_first 2912
_journal_paper_doi 10.1021/om020094g
_journal_volume 21
_journal_year 2002
_chemical_formula_moiety 'C39 H58 P Ru  1+,  F6 P 1-'
_chemical_formula_sum 'C39 H58 F6 P2 Ru'
_chemical_formula_weight 803.86
_chemical_name_common
;
           [RuCp(eta4-CH(C6H9)CHC(C6H9)CH-PCy2(eta1-C6H10))]PF6
;
_chemical_name_systematic
; 
 ?
;
_space_group_IT_number 29
_symmetry_cell_setting orthorhombic
_symmetry_space_group_name_Hall 'P 2c -2ac'
_symmetry_space_group_name_H-M 'P c a 21'
_atom_sites_solution_hydrogens geom
_atom_sites_solution_primary direct
_atom_sites_solution_secondary difmap
_audit_creation_method SHELXL-97
_cell_angle_alpha 90.00
_cell_angle_beta 90.00
_cell_angle_gamma 90.00
_cell_formula_units_Z 4
_cell_length_a 20.101(4)
_cell_length_b 10.857(3)
_cell_length_c 17.249(4)
_cell_measurement_reflns_used 6147
_cell_measurement_temperature 297(2)
_cell_measurement_theta_max 29.9
_cell_measurement_theta_min 2.3
_cell_volume 3764.4(16)
_computing_cell_refinement 'Bruker SAINT'
_computing_data_collection 'Bruker SMART'
_computing_data_reduction 'Bruker SAINT, SADABS, XPREP'
_computing_molecular_graphics 'Bruker SHELXTL'
_computing_publication_material 'Bruker SHELXTL'
_computing_structure_refinement 'SHELXL-97 (Sheldrick, 1997)'
_computing_structure_solution 'SHELXS-97 (Sheldrick, 1997)'
_diffrn_ambient_temperature 297(2)
_diffrn_measured_fraction_theta_full 0.994
_diffrn_measured_fraction_theta_max 0.994
_diffrn_measurement_device_type 'BRUKER SMART 3-circle with CCD area detector'
_diffrn_measurement_method 'omega scans'
_diffrn_radiation_monochromator graphite
_diffrn_radiation_source 'fine-focus sealed tube'
_diffrn_radiation_type MoK\a
_diffrn_radiation_wavelength 0.71073
_diffrn_reflns_av_R_equivalents 0.0363
_diffrn_reflns_av_sigmaI/netI 0.0242
_diffrn_reflns_limit_h_max 28
_diffrn_reflns_limit_h_min -26
_diffrn_reflns_limit_k_max 15
_diffrn_reflns_limit_k_min -15
_diffrn_reflns_limit_l_max 24
_diffrn_reflns_limit_l_min -24
_diffrn_reflns_number 52744
_diffrn_reflns_theta_full 30.00
_diffrn_reflns_theta_max 30.00
_diffrn_reflns_theta_min 2.03
_exptl_absorpt_coefficient_mu 0.558
_exptl_absorpt_correction_T_max 0.98
_exptl_absorpt_correction_T_min 0.71
_exptl_absorpt_correction_type 'multi-scan (program SADABS)'
_exptl_crystal_colour yellow
_exptl_crystal_density_diffrn 1.418
_exptl_crystal_density_method 'not measured'
_exptl_crystal_description prism
_exptl_crystal_F_000 1680
_exptl_crystal_preparation
;
 crystallized from dichloromethane / diethyl ether by vapour diffusion method
;
_exptl_crystal_size_max 0.65
_exptl_crystal_size_mid 0.24
_exptl_crystal_size_min 0.12
_refine_diff_density_max 0.371
_refine_diff_density_min -0.351
_refine_diff_density_rms 0.047
_refine_ls_abs_structure_details 'Flack H D (1983), Acta Cryst. A39, 876-881'
_refine_ls_abs_structure_Flack -0.017(17)
_refine_ls_extinction_coef 0.00036(10)
_refine_ls_extinction_expression Fc^*^=kFc[1+0.001xFc^2^\l^3^/sin(2\q)]^-1/4^
_refine_ls_extinction_method SHELXL
_refine_ls_goodness_of_fit_ref 1.021
_refine_ls_hydrogen_treatment mixed
_refine_ls_matrix_type full
_refine_ls_number_parameters 438
_refine_ls_number_reflns 10825
_refine_ls_number_restraints 4
_refine_ls_restrained_S_all 1.020
_refine_ls_R_factor_all 0.0373
_refine_ls_R_factor_gt 0.0278
_refine_ls_shift/su_max 0.002
_refine_ls_shift/su_mean 0.000
_refine_ls_structure_factor_coef Fsqd
_refine_ls_weighting_details 'calc w=1/[\s^2^(Fo^2^)+(0.0420P)^2^+0.1608P] where P=(Fo^2^+2Fc^2^)/3'
_refine_ls_weighting_scheme calc
_refine_ls_wR_factor_gt 0.0671
_refine_ls_wR_factor_ref 0.0713
_reflns_number_gt 9246
_reflns_number_total 10825
_reflns_threshold_expression >2sigma(I)
_cod_data_source_file om020094g.cif
_cod_data_source_block 6a
_cod_depositor_comments
;
The following automatic conversions were performed:

'_symmetry_cell_setting' value 'Orthorhombic' changed to
'orthorhombic' according to
/home/saulius/struct/CIF-dictionaries/cif_core.dic dictionary named
'cif_core.dic' version 2.4.1 from 2010-06-29.

Automatic conversion script
Id: cif_fix_values 1715 2011-07-08 13:25:40Z adriana 
;
_cod_original_sg_symbol_H-M Pca2(1)
_cod_database_code 4076827

loop_
_symmetry_equiv_pos_as_xyz
'x, y, z'
'-x, -y, z+1/2'
'x+1/2, -y, z'
'-x+1/2, y, z+1/2'

loop_
_atom_site_label
_atom_site_type_symbol
_atom_site_fract_x
_atom_site_fract_y
_atom_site_fract_z
_atom_site_U_iso_or_equiv
_atom_site_adp_type
_atom_site_occupancy
_atom_site_symmetry_multiplicity
_atom_site_calc_flag
_atom_site_refinement_flags
Ru Ru 0.660690(6) 0.736831(11) 0.518396(15) 0.03366(4) Uani 1 1 d .
P1 P 0.51271(2) 0.60041(4) 0.51292(3) 0.03001(8) Uani 1 1 d .
C1 C 0.75511(11) 0.6353(3) 0.49183(16) 0.0558(7) Uani 1 1 d .
H1 H 0.7601 0.5698 0.4532 0.067 Uiso 1 1 calc R
C2 C 0.74006(13) 0.6176(2) 0.57135(16) 0.0544(6) Uani 1 1 d .
H2 H 0.7332 0.5384 0.5974 0.065 Uiso 1 1 calc R
C3 C 0.74111(14) 0.7361(2) 0.60743(17) 0.0549(6) Uani 1 1 d .
H3 H 0.7354 0.7526 0.6629 0.066 Uiso 1 1 calc R
C4 C 0.75639(15) 0.8250(3) 0.54951(16) 0.0581(6) Uiso 1 1 d .
H4 H 0.7632 0.9132 0.5585 0.070 Uiso 1 1 calc R
C5 C 0.76499(12) 0.7639(3) 0.4782(2) 0.0634(8) Uani 1 1 d .
H5 H 0.7788 0.8017 0.4292 0.076 Uiso 1 1 calc R
C6 C 0.57094(10) 0.67612(17) 0.57477(11) 0.0330(4) Uani 1 1 d D
H6 H 0.5787(12) 0.6177(18) 0.6164(11) 0.040 Uiso 1 1 d D
C7 C 0.58311(10) 0.80331(19) 0.59633(12) 0.0344(4) Uani 1 1 d .
C8 C 0.59744(10) 0.89391(18) 0.53793(11) 0.0370(4) Uani 1 1 d D
H8 H 0.6176(11) 0.9704(16) 0.5553(14) 0.044 Uiso 1 1 d D
C9 C 0.59251(10) 0.8712(2) 0.45880(13) 0.0373(4) Uani 1 1 d D
H9 H 0.5547(9) 0.818(2) 0.4473(14) 0.045 Uiso 1 1 d D
C10 C 0.59049(11) 0.83796(18) 0.67935(12) 0.0381(4) Uani 1 1 d .
C11 C 0.56004(14) 0.7724(2) 0.73361(14) 0.0521(6) Uani 1 1 d .
H11 H 0.5349 0.7051 0.7175 0.063 Uiso 1 1 calc R
C12 C 0.56292(18) 0.7982(3) 0.81958(15) 0.0670(8) Uani 1 1 d .
H12A H 0.5181 0.7965 0.8404 0.080 Uiso 1 1 calc R
H12B H 0.5881 0.7333 0.8447 0.080 Uiso 1 1 calc R
C13 C 0.5938(2) 0.9186(3) 0.83848(17) 0.0836(10) Uani 1 1 d .
H13A H 0.5600 0.9822 0.8353 0.100 Uiso 1 1 calc R
H13B H 0.6097 0.9162 0.8915 0.100 Uiso 1 1 calc R
C14 C 0.64869(19) 0.9520(4) 0.7881(2) 0.0851(10) Uani 1 1 d .
H14A H 0.6850 0.8947 0.7963 0.102 Uiso 1 1 calc R
H14B H 0.6643 1.0335 0.8021 0.102 Uiso 1 1 calc R
C15 C 0.62991(14) 0.9516(2) 0.70096(15) 0.0532(6) Uani 1 1 d .
H15A H 0.6038 1.0244 0.6893 0.064 Uiso 1 1 calc R
H15B H 0.6702 0.9547 0.6700 0.064 Uiso 1 1 calc R
C16 C 0.61438(12) 0.9614(2) 0.39960(14) 0.0477(5) Uani 1 1 d .
C17 C 0.58739(14) 0.9583(3) 0.32893(15) 0.0583(6) Uani 1 1 d .
H17 H 0.5550 0.8990 0.3195 0.070 Uiso 1 1 calc R
C18 C 0.6054(2) 1.0432(4) 0.26352(19) 0.0879(11) Uani 1 1 d .
H18A H 0.6208 0.9947 0.2198 0.105 Uiso 1 1 calc R
H18B H 0.5660 1.0880 0.2473 0.105 Uiso 1 1 calc R
C19 C 0.6566(4) 1.1302(7) 0.2851(3) 0.193(4) Uani 1 1 d .
H19A H 0.6959 1.1082 0.2555 0.232 Uiso 1 1 calc R
H19B H 0.6422 1.2099 0.2660 0.232 Uiso 1 1 calc R
C20 C 0.6770(3) 1.1481(5) 0.3586(3) 0.152(3) Uani 1 1 d .
H20A H 0.6560 1.2233 0.3766 0.183 Uiso 1 1 calc R
H20B H 0.7244 1.1641 0.3566 0.183 Uiso 1 1 calc R
C21 C 0.66647(15) 1.0544(3) 0.41925(18) 0.0671(8) Uani 1 1 d .
H21A H 0.6539 1.0956 0.4670 0.081 Uiso 1 1 calc R
H21B H 0.7082 1.0119 0.4286 0.081 Uiso 1 1 calc R
C22 C 0.54827(9) 0.60214(18) 0.41605(10) 0.0346(4) Uani 1 1 d .
H22 H 0.5324 0.6780 0.3915 0.042 Uiso 1 1 calc R
C23 C 0.62451(10) 0.61628(19) 0.42386(11) 0.0370(4) Uani 1 1 d .
H23 H 0.6408 0.5338 0.4370 0.044 Uiso 1 1 calc R
C24 C 0.65294(11) 0.6433(2) 0.34320(13) 0.0471(5) Uani 1 1 d .
H24A H 0.7011 0.6464 0.3462 0.057 Uiso 1 1 calc R
H24B H 0.6373 0.7232 0.3259 0.057 Uiso 1 1 calc R
C25 C 0.63229(12) 0.5449(3) 0.28395(14) 0.0547(6) Uani 1 1 d .
H25A H 0.6481 0.5690 0.2330 0.066 Uiso 1 1 calc R
H25B H 0.6534 0.4674 0.2973 0.066 Uiso 1 1 calc R
C26 C 0.55767(12) 0.5265(3) 0.28078(14) 0.0553(6) Uani 1 1 d .
H26A H 0.5474 0.4597 0.2454 0.066 Uiso 1 1 calc R
H26B H 0.5368 0.6007 0.2611 0.066 Uiso 1 1 calc R
C27 C 0.52947(11) 0.4967(2) 0.36071(11) 0.0421(4) Uani 1 1 d .
H27A H 0.5478 0.4195 0.3794 0.051 Uiso 1 1 calc R
H27B H 0.4815 0.4886 0.3579 0.051 Uiso 1 1 calc R
C28 C 0.50665(9) 0.44503(17) 0.55404(11) 0.0343(4) Uani 1 1 d .
H28 H 0.4966 0.4569 0.6091 0.041 Uiso 1 1 calc R
C29 C 0.57217(11) 0.37217(19) 0.55187(14) 0.0428(5) Uani 1 1 d .
H29A H 0.5844 0.3556 0.4985 0.051 Uiso 1 1 calc R
H29B H 0.6074 0.4207 0.5752 0.051 Uiso 1 1 calc R
C30 C 0.56460(15) 0.2502(2) 0.59596(19) 0.0561(6) Uani 1 1 d .
H30A H 0.6056 0.2037 0.5919 0.067 Uiso 1 1 calc R
H30B H 0.5567 0.2674 0.6504 0.067 Uiso 1 1 calc R
C31 C 0.50737(14) 0.1731(2) 0.56425(19) 0.0639(7) Uani 1 1 d .
H31A H 0.5174 0.1479 0.5116 0.077 Uiso 1 1 calc R
H31B H 0.5022 0.0995 0.5955 0.077 Uiso 1 1 calc R
C32 C 0.44308(13) 0.2462(2) 0.56516(19) 0.0558(6) Uani 1 1 d .
H32A H 0.4080 0.1972 0.5420 0.067 Uiso 1 1 calc R
H32B H 0.4306 0.2630 0.6185 0.067 Uiso 1 1 calc R
C33 C 0.44903(9) 0.36647(16) 0.52174(18) 0.0438(4) Uani 1 1 d .
H33A H 0.4077 0.4120 0.5263 0.053 Uiso 1 1 calc R
H33B H 0.4568 0.3499 0.4672 0.053 Uiso 1 1 calc R
C34 C 0.42807(8) 0.66414(15) 0.51338(15) 0.0328(3) Uani 1 1 d .
H34 H 0.4016 0.6132 0.4780 0.039 Uiso 1 1 calc R
C35 C 0.39572(11) 0.6531(2) 0.59356(12) 0.0425(5) Uani 1 1 d .
H35A H 0.3982 0.5685 0.6112 0.051 Uiso 1 1 calc R
H35B H 0.4196 0.7042 0.6303 0.051 Uiso 1 1 calc R
C36 C 0.32304(12) 0.6936(2) 0.59012(16) 0.0510(5) Uani 1 1 d .
H36A H 0.2987 0.6392 0.5558 0.061 Uiso 1 1 calc R
H36B H 0.3035 0.6872 0.6414 0.061 Uiso 1 1 calc R
C37 C 0.31675(14) 0.8248(2) 0.56142(16) 0.0546(6) Uani 1 1 d .
H37A H 0.3374 0.8803 0.5983 0.066 Uiso 1 1 calc R
H37B H 0.2701 0.8466 0.5572 0.066 Uiso 1 1 calc R
C38 C 0.34992(12) 0.8386(3) 0.48304(16) 0.0535(6) Uani 1 1 d .
H38A H 0.3476 0.9242 0.4671 0.064 Uiso 1 1 calc R
H38B H 0.3258 0.7900 0.4451 0.064 Uiso 1 1 calc R
C39 C 0.42257(11) 0.7977(2) 0.48398(15) 0.0445(5) Uani 1 1 d .
H39A H 0.4481 0.8517 0.5175 0.053 Uiso 1 1 calc R
H39B H 0.4409 0.8033 0.4321 0.053 Uiso 1 1 calc R
P2 P 0.83620(3) 0.43000(8) 0.28250(4) 0.05798(17) Uani 1 1 d .
F1 F 0.86184(11) 0.5066(3) 0.35506(12) 0.1044(7) Uani 1 1 d .
F2 F 0.81198(14) 0.3538(3) 0.21121(18) 0.1492(12) Uani 1 1 d .
F3 F 0.77496(11) 0.3880(2) 0.33392(16) 0.1152(8) Uani 1 1 d .
F4 F 0.89782(9) 0.47567(19) 0.23257(11) 0.0805(5) Uani 1 1 d .
F5 F 0.79474(12) 0.5435(3) 0.25492(16) 0.1360(11) Uani 1 1 d .
F6 F 0.88040(14) 0.3206(2) 0.31203(16) 0.1210(9) Uani 1 1 d .

loop_
_atom_site_aniso_label
_atom_site_aniso_U_11
_atom_site_aniso_U_22
_atom_site_aniso_U_33
_atom_site_aniso_U_23
_atom_site_aniso_U_13
_atom_site_aniso_U_12
Ru 0.03125(6) 0.03412(7) 0.03562(7) 0.00289(10) -0.00144(8) -0.00032(5)
P1 0.03227(18) 0.02920(17) 0.0286(2) -0.0002(2) -0.0005(2) 0.00092(14)
C1 0.0324(10) 0.0704(16) 0.0647(16) -0.0107(12) -0.0018(10) 0.0129(11)
C2 0.0434(12) 0.0555(14) 0.0643(16) 0.0065(12) -0.0071(11) 0.0116(10)
C3 0.0444(13) 0.0658(16) 0.0546(15) -0.0041(11) -0.0127(11) 0.0102(11)
C5 0.0285(11) 0.089(2) 0.0731(19) 0.0254(15) 0.0058(11) -0.0071(11)
C6 0.0378(9) 0.0299(9) 0.0312(9) 0.0006(7) -0.0003(7) -0.0011(7)
C7 0.0367(10) 0.0308(9) 0.0358(10) 0.0004(8) 0.0012(8) 0.0016(8)
C8 0.0407(10) 0.0299(9) 0.0404(12) 0.0061(7) -0.0001(7) -0.0005(7)
C9 0.0364(10) 0.0353(10) 0.0401(10) 0.0044(9) -0.0028(8) 0.0020(8)
C10 0.0452(11) 0.0322(9) 0.0369(10) -0.0032(7) -0.0033(8) 0.0008(8)
C11 0.0712(16) 0.0450(12) 0.0400(12) -0.0067(9) 0.0028(11) -0.0118(11)
C12 0.095(2) 0.0669(17) 0.0396(13) -0.0062(12) 0.0052(13) -0.0124(16)
C13 0.120(3) 0.084(2) 0.0473(15) -0.0176(15) -0.0072(17) -0.022(2)
C14 0.099(2) 0.096(3) 0.0606(19) -0.0184(18) -0.0105(17) -0.033(2)
C15 0.0687(16) 0.0416(12) 0.0494(13) -0.0061(10) -0.0029(12) -0.0095(11)
C16 0.0499(12) 0.0439(11) 0.0494(12) 0.0138(10) 0.0000(10) 0.0013(10)
C17 0.0676(17) 0.0636(15) 0.0438(13) 0.0144(11) -0.0034(12) 0.0009(13)
C18 0.101(3) 0.109(3) 0.0531(17) 0.0386(18) 0.0040(17) 0.006(2)
C19 0.252(8) 0.232(7) 0.096(4) 0.104(5) -0.048(4) -0.148(6)
C20 0.191(5) 0.145(4) 0.121(4) 0.081(3) -0.045(4) -0.107(4)
C21 0.0735(18) 0.0647(17) 0.0632(17) 0.0244(13) -0.0074(13) -0.0250(14)
C22 0.0358(9) 0.0395(10) 0.0286(9) -0.0016(7) 0.0003(7) 0.0011(8)
C23 0.0346(9) 0.0425(10) 0.0340(9) -0.0014(8) 0.0027(7) 0.0016(8)
C24 0.0418(11) 0.0617(14) 0.0380(11) -0.0024(10) 0.0088(8) -0.0034(10)
C25 0.0498(13) 0.0721(16) 0.0423(12) -0.0131(11) 0.0121(11) -0.0022(12)
C26 0.0531(14) 0.0785(17) 0.0343(11) -0.0149(11) 0.0014(10) -0.0054(12)
C27 0.0420(10) 0.0502(11) 0.0341(10) -0.0098(8) 0.0020(8) -0.0059(9)
C28 0.0378(9) 0.0282(9) 0.0368(9) 0.0004(7) -0.0016(8) -0.0016(7)
C29 0.0428(11) 0.0347(10) 0.0508(11) 0.0019(8) -0.0051(9) 0.0046(8)
C30 0.0583(15) 0.0382(12) 0.0718(17) 0.0095(11) -0.0101(13) 0.0052(10)
C31 0.0694(16) 0.0299(11) 0.092(2) 0.0056(11) -0.0079(15) -0.0008(10)
C32 0.0511(14) 0.0405(12) 0.0759(18) 0.0027(10) -0.0006(13) -0.0134(10)
C33 0.0411(9) 0.0384(8) 0.0518(11) -0.0038(13) -0.0030(12) -0.0043(7)
C34 0.0319(7) 0.0340(7) 0.0325(8) -0.0013(9) 0.0028(10) 0.0019(6)
C35 0.0464(11) 0.0458(11) 0.0352(10) 0.0070(8) 0.0088(9) 0.0078(9)
C36 0.0477(12) 0.0516(13) 0.0536(13) 0.0021(11) 0.0173(10) 0.0038(10)
C37 0.0477(13) 0.0516(14) 0.0646(16) 0.0014(11) 0.0100(12) 0.0145(12)
C38 0.0481(13) 0.0528(14) 0.0594(14) 0.0185(11) 0.0030(11) 0.0149(11)
C39 0.0424(11) 0.0405(11) 0.0506(12) 0.0118(9) 0.0053(9) 0.0053(9)
P2 0.0437(3) 0.0786(5) 0.0517(4) 0.0156(3) -0.0014(3) -0.0039(3)
F1 0.0860(13) 0.149(2) 0.0786(14) -0.0269(14) 0.0093(11) -0.0138(14)
F2 0.1038(18) 0.218(3) 0.126(2) -0.058(2) -0.0174(16) -0.057(2)
F3 0.0715(12) 0.136(2) 0.1386(19) 0.0356(16) 0.0325(13) -0.0271(12)
F4 0.0642(10) 0.1121(14) 0.0653(11) 0.0156(10) 0.0172(8) -0.0050(10)
F5 0.1021(17) 0.181(3) 0.1246(19) 0.0787(19) 0.0293(14) 0.0688(17)
F6 0.128(2) 0.1046(18) 0.130(2) 0.0512(16) 0.0207(16) 0.0396(15)

loop_
_atom_type_symbol
_atom_type_description
_atom_type_scat_dispersion_real
_atom_type_scat_dispersion_imag
_atom_type_scat_source
C C 0.0033 0.0016 'International Tables Vol C Tables 4.2.6.8 and 6.1.1.4'
H H 0.0000 0.0000 'International Tables Vol C Tables 4.2.6.8 and 6.1.1.4'
F F 0.0171 0.0103 'International Tables Vol C Tables 4.2.6.8 and 6.1.1.4'
P P 0.1023 0.0942 'International Tables Vol C Tables 4.2.6.8 and 6.1.1.4'
Ru Ru -1.2594 0.8363 'International Tables Vol C Tables 4.2.6.8 and 6.1.1.4'

loop_
_geom_angle_atom_site_label_1
_geom_angle_atom_site_label_2
_geom_angle_atom_site_label_3
_geom_angle
C6 Ru C8 71.16(7)
C6 Ru C7 39.10(8)
C8 Ru C7 38.71(7)
C6 Ru C23 82.90(7)
C8 Ru C23 112.92(8)
C7 Ru C23 114.50(8)
C6 Ru C4 138.65(9)
C8 Ru C4 97.62(9)
C7 Ru C4 109.18(9)
C23 Ru C4 136.00(9)
C6 Ru C5 165.84(9)
C8 Ru C5 119.99(9)
C7 Ru C5 145.17(11)
C23 Ru C5 99.08(10)
C4 Ru C5 36.96(11)
C6 Ru C3 107.18(10)
C8 Ru C3 108.84(9)
C7 Ru C3 95.44(10)
C23 Ru C3 138.03(8)
C4 Ru C3 37.33(10)
C5 Ru C3 62.13(13)
C6 Ru C1 130.62(9)
C8 Ru C1 157.08(9)
C7 Ru C1 153.33(9)
C23 Ru C1 80.60(9)
C4 Ru C1 61.76(10)
C5 Ru C1 37.31(10)
C3 Ru C1 61.67(10)
C6 Ru C2 103.58(9)
C8 Ru C2 144.21(9)
C7 Ru C2 116.57(9)
C23 Ru C2 101.07(9)
C4 Ru C2 62.22(10)
C5 Ru C2 62.26(11)
C3 Ru C2 37.23(9)
C1 Ru C2 36.81(10)
C6 Ru C9 83.94(8)
C8 Ru C9 36.73(8)
C7 Ru C9 68.39(8)
C23 Ru C9 81.18(8)
C4 Ru C9 111.07(10)
C5 Ru C9 110.21(9)
C3 Ru C9 139.32(9)
C1 Ru C9 137.81(9)
C2 Ru C9 172.32(9)
C6 P1 C22 106.67(9)
C6 P1 C28 103.65(9)
C22 P1 C28 113.03(9)
C6 P1 C34 115.57(9)
C22 P1 C34 111.37(10)
C28 P1 C34 106.46(9)
C2 C1 C5 108.7(3)
C2 C1 Ru 71.83(15)
C5 C1 Ru 70.79(14)
C2 C1 H1 125.6
C5 C1 H1 125.6
Ru C1 H1 125.6
C1 C2 C3 107.2(3)
C1 C2 Ru 71.36(15)
C3 C2 Ru 70.68(14)
C1 C2 H2 126.3
C3 C2 H2 126.3
Ru C2 H2 126.3
C4 C3 C2 107.9(3)
C4 C3 Ru 70.76(16)
C2 C3 Ru 72.09(14)
C4 C3 H3 126.0
C2 C3 H3 126.0
Ru C3 H3 126.0
C5 C4 C3 108.7(2)
C5 C4 Ru 72.02(16)
C3 C4 Ru 71.91(16)
C5 C4 H4 125.6
C3 C4 H4 125.6
Ru C4 H4 125.6
C4 C5 C1 107.4(2)
C4 C5 Ru 71.02(17)
C1 C5 Ru 71.90(13)
C4 C5 H5 126.2
C1 C5 H5 126.2
Ru C5 H5 126.2
C7 C6 P1 134.61(15)
C7 C6 Ru 71.53(11)
P1 C6 Ru 114.88(10)
C7 C6 H6 113.9(14)
P1 C6 H6 104.3(14)
Ru C6 H6 113.5(14)
C8 C7 C6 120.37(18)
C8 C7 C10 118.78(18)
C6 C7 C10 120.28(18)
C8 C7 Ru 69.59(11)
C6 C7 Ru 69.37(10)
C10 C7 Ru 127.25(14)
C9 C8 C7 123.53(19)
C9 C8 Ru 75.41(13)
C7 C8 Ru 71.70(11)
C9 C8 H8 118.9(14)
C7 C8 H8 116.9(14)
Ru C8 H8 118.6(14)
C8 C9 C16 122.6(2)
C8 C9 Ru 67.86(12)
C16 C9 Ru 124.24(15)
C8 C9 H9 111.1(15)
C16 C9 H9 118.8(15)
Ru C9 H9 100.8(15)
C11 C10 C7 119.83(19)
C11 C10 C15 120.4(2)
C7 C10 C15 119.71(19)
C10 C11 C12 125.1(2)
C10 C11 H11 117.4
C12 C11 H11 117.4
C13 C12 C11 113.3(2)
C13 C12 H12A 108.9
C11 C12 H12A 108.9
C13 C12 H12B 108.9
C11 C12 H12B 108.9
H12A C12 H12B 107.7
C14 C13 C12 114.0(3)
C14 C13 H13A 108.8
C12 C13 H13A 108.8
C14 C13 H13B 108.8
C12 C13 H13B 108.8
H13A C13 H13B 107.7
C13 C14 C15 113.3(3)
C13 C14 H14A 108.9
C15 C14 H14A 108.9
C13 C14 H14B 108.9
C15 C14 H14B 108.9
H14A C14 H14B 107.7
C10 C15 C14 111.7(2)
C10 C15 H15A 109.3
C14 C15 H15A 109.3
C10 C15 H15B 109.3
C14 C15 H15B 109.3
H15A C15 H15B 107.9
C17 C16 C9 119.5(2)
C17 C16 C21 120.6(2)
C9 C16 C21 119.9(2)
C16 C17 C18 124.9(3)
C16 C17 H17 117.5
C18 C17 H17 117.5
C19 C18 C17 112.3(3)
C19 C18 H18A 109.1
C17 C18 H18A 109.1
C19 C18 H18B 109.1
C17 C18 H18B 109.1
H18A C18 H18B 107.9
C20 C19 C18 123.6(4)
C20 C19 H19A 106.4
C18 C19 H19A 106.4
C20 C19 H19B 106.4
C18 C19 H19B 106.4
H19A C19 H19B 106.5
C19 C20 C21 121.7(4)
C19 C20 H20A 106.9
C21 C20 H20A 106.9
C19 C20 H20B 106.9
C21 C20 H20B 106.9
H20A C20 H20B 106.7
C20 C21 C16 113.9(3)
C20 C21 H21A 108.8
C16 C21 H21A 108.8
C20 C21 H21B 108.8
C16 C21 H21B 108.8
H21A C21 H21B 107.7
C27 C22 C23 111.81(16)
C27 C22 P1 117.79(14)
C23 C22 P1 108.11(13)
C27 C22 H22 106.1
C23 C22 H22 106.1
P1 C22 H22 106.1
C24 C23 C22 108.04(16)
C24 C23 Ru 115.67(14)
C22 C23 Ru 116.64(13)
C24 C23 H23 105.1
C22 C23 H23 105.1
Ru C23 H23 105.1
C23 C24 C25 111.74(19)
C23 C24 H24A 109.3
C25 C24 H24A 109.3
C23 C24 H24B 109.3
C25 C24 H24B 109.3
H24A C24 H24B 107.9
C26 C25 C24 112.57(19)
C26 C25 H25A 109.1
C24 C25 H25A 109.1
C26 C25 H25B 109.1
C24 C25 H25B 109.1
H25A C25 H25B 107.8
C25 C26 C27 111.3(2)
C25 C26 H26A 109.4
C27 C26 H26A 109.4
C25 C26 H26B 109.4
C27 C26 H26B 109.4
H26A C26 H26B 108.0
C26 C27 C22 108.17(19)
C26 C27 H27A 110.1
C22 C27 H27A 110.1
C26 C27 H27B 110.1
C22 C27 H27B 110.1
H27A C27 H27B 108.4
C29 C28 C33 110.49(16)
C29 C28 P1 114.03(14)
C33 C28 P1 114.76(14)
C29 C28 H28 105.5
C33 C28 H28 105.5
P1 C28 H28 105.5
C30 C29 C28 110.31(19)
C30 C29 H29A 109.6
C28 C29 H29A 109.6
C30 C29 H29B 109.6
C28 C29 H29B 109.6
H29A C29 H29B 108.1
C31 C30 C29 111.8(2)
C31 C30 H30A 109.3
C29 C30 H30A 109.3
C31 C30 H30B 109.3
C29 C30 H30B 109.3
H30A C30 H30B 107.9
C32 C31 C30 110.6(2)
C32 C31 H31A 109.5
C30 C31 H31A 109.5
C32 C31 H31B 109.5
C30 C31 H31B 109.5
H31A C31 H31B 108.1
C33 C32 C31 112.3(2)
C33 C32 H32A 109.1
C31 C32 H32A 109.1
C33 C32 H32B 109.1
C31 C32 H32B 109.1
H32A C32 H32B 107.9
C32 C33 C28 111.0(2)
C32 C33 H33A 109.4
C28 C33 H33A 109.4
C32 C33 H33B 109.4
C28 C33 H33B 109.4
H33A C33 H33B 108.0
C35 C34 C39 109.88(16)
C35 C34 P1 111.56(15)
C39 C34 P1 114.82(13)
C35 C34 H34 106.7
C39 C34 H34 106.7
P1 C34 H34 106.7
C36 C35 C34 110.38(18)
C36 C35 H35A 109.6
C34 C35 H35A 109.6
C36 C35 H35B 109.6
C34 C35 H35B 109.6
H35A C35 H35B 108.1
C37 C36 C35 111.3(2)
C37 C36 H36A 109.4
C35 C36 H36A 109.4
C37 C36 H36B 109.4
C35 C36 H36B 109.4
H36A C36 H36B 108.0
C36 C37 C38 110.4(2)
C36 C37 H37A 109.6
C38 C37 H37A 109.6
C36 C37 H37B 109.6
C38 C37 H37B 109.6
H37A C37 H37B 108.1
C37 C38 C39 112.5(2)
C37 C38 H38A 109.1
C39 C38 H38A 109.1
C37 C38 H38B 109.1
C39 C38 H38B 109.1
H38A C38 H38B 107.8
C38 C39 C34 110.27(18)
C38 C39 H39A 109.6
C34 C39 H39A 109.6
C38 C39 H39B 109.6
C34 C39 H39B 109.6
H39A C39 H39B 108.1
F2 P2 F5 90.7(2)
F2 P2 F6 91.79(19)
F5 P2 F6 177.14(19)
F2 P2 F3 92.65(16)
F5 P2 F3 89.02(13)
F6 P2 F3 92.32(14)
F2 P2 F4 88.94(14)
F5 P2 F4 90.26(12)
F6 P2 F4 88.33(13)
F3 P2 F4 178.27(15)
F2 P2 F1 179.20(17)
F5 P2 F1 90.00(17)
F6 P2 F1 87.53(16)
F3 P2 F1 87.81(14)
F4 P2 F1 90.61(12)

loop_
_geom_bond_atom_site_label_1
_geom_bond_atom_site_label_2
_geom_bond_distance
Ru C6 2.1527(19)
Ru C8 2.154(2)
Ru C7 2.182(2)
Ru C23 2.214(2)
Ru C4 2.215(3)
Ru C5 2.228(2)
Ru C3 2.230(3)
Ru C1 2.242(2)
Ru C2 2.248(2)
Ru C9 2.250(2)
P1 C6 1.784(2)
P1 C22 1.8174(19)
P1 C28 1.8340(19)
P1 C34 1.8368(16)
C1 C2 1.418(4)
C1 C5 1.430(4)
C1 H1 0.9800
C2 C3 1.430(4)
C2 H2 0.9800
C3 C4 1.422(4)
C3 H3 0.9800
C4 C5 1.408(4)
C4 H4 0.9800
C5 H5 0.9800
C6 C7 1.451(3)
C6 H6 0.971(14)
C7 C8 1.437(3)
C7 C10 1.488(3)
C8 C9 1.391(3)
C8 H8 0.971(14)
C9 C16 1.482(3)
C9 H9 0.971(14)
C10 C11 1.326(3)
C10 C15 1.513(3)
C11 C12 1.510(3)
C11 H11 0.9300
C12 C13 1.484(4)
C12 H12A 0.9700
C12 H12B 0.9700
C13 C14 1.451(5)
C13 H13A 0.9700
C13 H13B 0.9700
C14 C15 1.549(4)
C14 H14A 0.9700
C14 H14B 0.9700
C15 H15A 0.9700
C15 H15B 0.9700
C16 C17 1.335(4)
C16 C21 1.494(4)
C17 C18 1.501(4)
C17 H17 0.9300
C18 C19 1.446(7)
C18 H18A 0.9700
C18 H18B 0.9700
C19 C20 1.347(7)
C19 H19A 0.9700
C19 H19B 0.9700
C20 C21 1.474(4)
C20 H20A 0.9700
C20 H20B 0.9700
C21 H21A 0.9700
C21 H21B 0.9700
C22 C27 1.538(3)
C22 C23 1.546(3)
C22 H22 0.9800
C23 C24 1.532(3)
C23 H23 0.9800
C24 C25 1.536(3)
C24 H24A 0.9700
C24 H24B 0.9700
C25 C26 1.514(4)
C25 H25A 0.9700
C25 H25B 0.9700
C26 C27 1.525(3)
C26 H26A 0.9700
C26 H26B 0.9700
C27 H27A 0.9700
C27 H27B 0.9700
C28 C29 1.537(3)
C28 C33 1.543(3)
C28 H28 0.9800
C29 C30 1.534(3)
C29 H29A 0.9700
C29 H29B 0.9700
C30 C31 1.524(4)
C30 H30A 0.9700
C30 H30B 0.9700
C31 C32 1.517(4)
C31 H31A 0.9700
C31 H31B 0.9700
C32 C33 1.510(3)
C32 H32A 0.9700
C32 H32B 0.9700
C33 H33A 0.9700
C33 H33B 0.9700
C34 C35 1.533(3)
C34 C39 1.540(3)
C34 H34 0.9800
C35 C36 1.527(3)
C35 H35A 0.9700
C35 H35B 0.9700
C36 C37 1.513(4)
C36 H36A 0.9700
C36 H36B 0.9700
C37 C38 1.515(3)
C37 H37A 0.9700
C37 H37B 0.9700
C38 C39 1.527(3)
C38 H38A 0.9700
C38 H38B 0.9700
C39 H39A 0.9700
C39 H39B 0.9700
P2 F2 1.560(3)
P2 F5 1.562(2)
P2 F6 1.568(2)
P2 F3 1.584(2)
P2 F4 1.5880(18)
P2 F1 1.589(2)

loop_
_geom_torsion_atom_site_label_1
_geom_torsion_atom_site_label_2
_geom_torsion_atom_site_label_3
_geom_torsion_atom_site_label_4
_geom_torsion
C6 Ru C1 C2 -51.0(2)
C8 Ru C1 C2 108.4(3)
C7 Ru C1 C2 4.3(3)
C23 Ru C1 C2 -123.09(18)
C4 Ru C1 C2 80.49(18)
C5 Ru C1 C2 118.2(2)
C3 Ru C1 C2 37.88(16)
C9 Ru C1 C2 171.36(15)
C6 Ru C1 C5 -169.11(16)
C8 Ru C1 C5 -9.7(3)
C7 Ru C1 C5 -113.9(2)
C23 Ru C1 C5 118.76(18)
C4 Ru C1 C5 -37.66(17)
C3 Ru C1 C5 -80.3(2)
C2 Ru C1 C5 -118.2(2)
C9 Ru C1 C5 53.2(2)
C5 C1 C2 C3 -0.4(3)
Ru C1 C2 C3 -61.95(17)
C5 C1 C2 Ru 61.52(17)
C6 Ru C2 C1 142.66(16)
C8 Ru C2 C1 -140.82(18)
C7 Ru C2 C1 -177.85(15)
C23 Ru C2 C1 57.38(17)
C4 Ru C2 C1 -79.12(18)
C5 Ru C2 C1 -37.15(17)
C3 Ru C2 C1 -116.7(2)
C9 Ru C2 C1 -49.0(8)
C6 Ru C2 C3 -100.62(17)
C8 Ru C2 C3 -24.1(3)
C7 Ru C2 C3 -61.13(19)
C23 Ru C2 C3 174.10(17)
C4 Ru C2 C3 37.60(18)
C5 Ru C2 C3 79.6(2)
C1 Ru C2 C3 116.7(2)
C9 Ru C2 C3 67.7(8)
C1 C2 C3 C4 0.3(3)
Ru C2 C3 C4 -62.06(19)
C1 C2 C3 Ru 62.40(17)
C6 Ru C3 C4 -152.94(16)
C8 Ru C3 C4 -77.51(17)
C7 Ru C3 C4 -114.79(17)
C23 Ru C3 C4 108.42(17)
C5 Ru C3 C4 37.13(15)
C1 Ru C3 C4 79.66(19)
C2 Ru C3 C4 117.1(3)
C9 Ru C3 C4 -52.0(2)
C6 Ru C3 C2 89.97(17)
C8 Ru C3 C2 165.39(16)
C7 Ru C3 C2 128.11(17)
C23 Ru C3 C2 -8.7(2)
C4 Ru C3 C2 -117.1(3)
C5 Ru C3 C2 -79.96(19)
C1 Ru C3 C2 -37.44(16)
C9 Ru C3 C2 -169.06(15)
C2 C3 C4 C5 -0.1(3)
Ru C3 C4 C5 -63.0(2)
C2 C3 C4 Ru 62.92(18)
C6 Ru C4 C5 158.58(15)
C8 Ru C4 C5 -131.37(15)
C7 Ru C4 C5 -169.46(14)
C23 Ru C4 C5 3.4(2)
C3 Ru C4 C5 117.4(2)
C1 Ru C4 C5 38.02(15)
C2 Ru C4 C5 79.92(17)
C9 Ru C4 C5 -95.95(16)
C6 Ru C4 C3 41.1(2)
C8 Ru C4 C3 111.20(16)
C7 Ru C4 C3 73.11(18)
C23 Ru C4 C3 -114.02(17)
C5 Ru C4 C3 -117.4(2)
C1 Ru C4 C3 -79.40(17)
C2 Ru C4 C3 -37.50(16)
C9 Ru C4 C3 146.62(15)
C3 C4 C5 C1 -0.1(3)
Ru C4 C5 C1 -63.11(17)
C3 C4 C5 Ru 63.0(2)
C2 C1 C5 C4 0.4(3)
Ru C1 C5 C4 62.54(19)
C2 C1 C5 Ru -62.18(18)
C6 Ru C5 C4 -80.6(4)
C8 Ru C5 C4 59.18(18)
C7 Ru C5 C4 17.6(2)
C23 Ru C5 C4 -177.61(15)
C3 Ru C5 C4 -37.51(15)
C1 Ru C5 C4 -116.5(2)
C2 Ru C5 C4 -79.82(18)
C9 Ru C5 C4 98.51(16)
C6 Ru C5 C1 35.9(5)
C8 Ru C5 C1 175.64(14)
C7 Ru C5 C1 134.06(17)
C23 Ru C5 C1 -61.15(17)
C4 Ru C5 C1 116.5(2)
C3 Ru C5 C1 78.95(17)
C2 Ru C5 C1 36.64(16)
C9 Ru C5 C1 -145.03(16)
C22 P1 C6 C7 86.5(2)
C28 P1 C6 C7 -153.99(19)
C34 P1 C6 C7 -37.9(2)
C22 P1 C6 Ru -1.63(12)
C28 P1 C6 Ru 117.91(10)
C34 P1 C6 Ru -126.02(11)
C8 Ru C6 C7 -27.45(11)
C23 Ru C6 C7 -144.66(12)
C4 Ru C6 C7 52.44(18)
C5 Ru C6 C7 116.3(4)
C3 Ru C6 C7 77.12(13)
C1 Ru C6 C7 144.22(13)
C2 Ru C6 C7 115.62(12)
C9 Ru C6 C7 -62.83(12)
C8 Ru C6 P1 103.95(11)
C7 Ru C6 P1 131.40(16)
C23 Ru C6 P1 -13.26(10)
C4 Ru C6 P1 -176.17(12)
C5 Ru C6 P1 -112.3(4)
C3 Ru C6 P1 -151.48(10)
C1 Ru C6 P1 -84.38(14)
C2 Ru C6 P1 -112.99(12)
C9 Ru C6 P1 68.57(11)
P1 C6 C7 C8 -57.8(3)
Ru C6 C7 C8 49.27(16)
P1 C6 C7 C10 131.0(2)
Ru C6 C7 C10 -121.94(18)
P1 C6 C7 Ru -107.07(18)
C6 Ru C7 C8 -135.77(17)
C23 Ru C7 C8 -96.65(13)
C4 Ru C7 C8 77.91(13)
C5 Ru C7 C8 66.8(2)
C3 Ru C7 C8 113.56(13)
C1 Ru C7 C8 142.9(2)
C2 Ru C7 C8 145.72(13)
C9 Ru C7 C8 -27.86(12)
C8 Ru C7 C6 135.77(17)
C23 Ru C7 C6 39.11(13)
C4 Ru C7 C6 -146.33(12)
C5 Ru C7 C6 -157.43(16)
C3 Ru C7 C6 -110.68(13)
C1 Ru C7 C6 -81.4(2)
C2 Ru C7 C6 -78.52(13)
C9 Ru C7 C6 107.91(12)
C6 Ru C7 C10 113.0(2)
C8 Ru C7 C10 -111.3(2)
C23 Ru C7 C10 152.09(17)
C4 Ru C7 C10 -33.3(2)
C5 Ru C7 C10 -44.4(3)
C3 Ru C7 C10 2.30(19)
C1 Ru C7 C10 31.6(3)
C2 Ru C7 C10 34.5(2)
C9 Ru C7 C10 -139.11(19)
C6 C7 C8 C9 8.3(3)
C10 C7 C8 C9 179.7(2)
Ru C7 C8 C9 57.48(19)
C6 C7 C8 Ru -49.17(16)
C10 C7 C8 Ru 122.17(18)
C6 Ru C8 C9 -105.72(14)
C7 Ru C8 C9 -133.42(19)
C23 Ru C8 C9 -32.34(14)
C4 Ru C8 C9 115.29(14)
C5 Ru C8 C9 83.90(17)
C3 Ru C8 C9 151.97(14)
C1 Ru C8 C9 90.7(3)
C2 Ru C8 C9 167.10(16)
C6 Ru C8 C7 27.70(11)
C23 Ru C8 C7 101.08(12)
C4 Ru C8 C7 -111.29(13)
C5 Ru C8 C7 -142.68(14)
C3 Ru C8 C7 -74.61(15)
C1 Ru C8 C7 -135.9(2)
C2 Ru C8 C7 -59.5(2)
C9 Ru C8 C7 133.42(19)
C7 C8 C9 C16 -173.27(19)
Ru C8 C9 C16 -117.5(2)
C7 C8 C9 Ru -55.82(18)
C6 Ru C9 C8 66.37(13)
C7 Ru C9 C8 29.25(12)
C23 Ru C9 C8 150.10(13)
C4 Ru C9 C8 -73.82(15)
C5 Ru C9 C8 -113.41(15)
C3 Ru C9 C8 -43.0(2)
C1 Ru C9 C8 -144.56(15)
C2 Ru C9 C8 -102.2(7)
C6 Ru C9 C16 -178.4(2)
C8 Ru C9 C16 115.2(2)
C7 Ru C9 C16 144.5(2)
C23 Ru C9 C16 -94.70(19)
C4 Ru C9 C16 41.4(2)
C5 Ru C9 C16 1.8(2)
C3 Ru C9 C16 72.2(2)
C1 Ru C9 C16 -29.3(3)
C2 Ru C9 C16 13.0(8)
C8 C7 C10 C11 160.2(2)
C6 C7 C10 C11 -28.4(3)
Ru C7 C10 C11 -114.5(2)
C8 C7 C10 C15 -16.7(3)
C6 C7 C10 C15 154.6(2)
Ru C7 C10 C15 68.6(3)
C7 C10 C11 C12 -179.4(3)
C15 C10 C11 C12 -2.5(4)
C10 C11 C12 C13 10.2(5)
C11 C12 C13 C14 -36.6(5)
C12 C13 C14 C15 55.2(5)
C11 C10 C15 C14 19.2(4)
C7 C10 C15 C14 -163.9(2)
C13 C14 C15 C10 -45.3(4)
C8 C9 C16 C17 -155.0(2)
Ru C9 C16 C17 121.1(2)
C8 C9 C16 C21 25.2(3)
Ru C9 C16 C21 -58.7(3)
C9 C16 C17 C18 -179.4(3)
C21 C16 C17 C18 0.4(5)
C16 C17 C18 C19 0.5(6)
C17 C18 C19 C20 -11.3(11)
C18 C19 C20 C21 21.2(13)
C19 C20 C21 C16 -18.5(9)
C17 C16 C21 C20 7.9(5)
C9 C16 C21 C20 -172.4(4)
C6 P1 C22 C27 151.05(16)
C28 P1 C22 C27 37.78(18)
C34 P1 C22 C27 -82.02(17)
C6 P1 C22 C23 23.15(16)
C28 P1 C22 C23 -90.12(15)
C34 P1 C22 C23 150.08(13)
C27 C22 C23 C24 59.8(2)
P1 C22 C23 C24 -168.99(15)
C27 C22 C23 Ru -167.93(13)
P1 C22 C23 Ru -36.69(17)
C6 Ru C23 C24 158.95(16)
C8 Ru C23 C24 92.90(16)
C7 Ru C23 C24 135.31(15)
C4 Ru C23 C24 -37.3(2)
C5 Ru C23 C24 -35.21(17)
C3 Ru C23 C24 -93.2(2)
C1 Ru C23 C24 -67.77(17)
C2 Ru C23 C24 -98.53(17)
C9 Ru C23 C24 74.01(16)
C6 Ru C23 C22 30.23(14)
C8 Ru C23 C22 -35.81(17)
C7 Ru C23 C22 6.60(17)
C4 Ru C23 C22 -166.00(15)
C5 Ru C23 C22 -163.93(15)
C3 Ru C23 C22 138.09(17)
C1 Ru C23 C22 163.52(16)
C2 Ru C23 C22 132.75(15)
C9 Ru C23 C22 -54.70(15)
C22 C23 C24 C25 -54.8(2)
Ru C23 C24 C25 172.42(16)
C23 C24 C25 C26 54.0(3)
C24 C25 C26 C27 -55.0(3)
C25 C26 C27 C22 57.3(3)
C23 C22 C27 C26 -61.1(2)
P1 C22 C27 C26 172.81(16)
C6 P1 C28 C29 -62.74(17)
C22 P1 C28 C29 52.35(17)
C34 P1 C28 C29 174.93(16)
C6 P1 C28 C33 168.39(16)
C22 P1 C28 C33 -76.52(18)
C34 P1 C28 C33 46.06(19)
C33 C28 C29 C30 -55.8(3)
P1 C28 C29 C30 173.23(17)
C28 C29 C30 C31 56.2(3)
C29 C30 C31 C32 -55.5(3)
C30 C31 C32 C33 55.5(3)
C31 C32 C33 C28 -56.0(3)
C29 C28 C33 C32 55.9(3)
P1 C28 C33 C32 -173.51(17)
C6 P1 C34 C35 -62.77(16)
C22 P1 C34 C35 175.31(14)
C28 P1 C34 C35 51.70(16)
C6 P1 C34 C39 63.1(2)
C22 P1 C34 C39 -58.9(2)
C28 P1 C34 C39 177.53(17)
C39 C34 C35 C36 57.7(2)
P1 C34 C35 C36 -173.77(15)
C34 C35 C36 C37 -58.2(3)
C35 C36 C37 C38 56.3(3)
C36 C37 C38 C39 -55.5(3)
C37 C38 C39 C34 55.7(3)
C35 C34 C39 C38 -56.2(3)
P1 C34 C39 C38 177.14(18)
